data_2021426
loop_
_publ_author_name
'Partl, Gabriel Julian'
'Nussbaumer, Felix'
'Schuh, Walter'
'Kopacka, Holger'
'Wurst, Klaus'
'Peringer, Paul'

_publ_section_title
;
 Crystal structures of two PCN pincer iridium complexes and one PCP pincer
 carbodiphosphorane iridium intermediate: substitution of one phosphine
 moiety of a carbodiphosphorane by an organic azide
;
_journal_coeditor_code SU5464
_journal_issue 1
_journal_name_full 'Acta Crystallographica Section E Crystallographic Communications'
_journal_page_first 75
_journal_paper_doi 10.1107/S2056989018017644
_journal_volume 75
_journal_year 2019
_chemical_formula_iupac '[Ir (C N) (C23 H22 P2) (C34 H26 Cl N3 P2)], 2C H4 O'
_chemical_formula_moiety 'C58 H48 Cl Ir N4 P4, 2(C H4 O)'
_chemical_formula_sum 'C60 H56 Cl Ir N4 O2 P4'
_chemical_formula_weight 1216.61
_chemical_name_systematic
;{4-[3-(4-Chlorophenyl)triazenido-\k<i>N</i>^3^]-1,1,3,3-tetraphenyl-1,3\l^5^-diphospha-\k<i>P</i>^1^-but-2-en-4-yl}cyanido[methylenebis(diphenylphosphine)-\k^2^<i>P</i>,<i>P</i>']iridium(III)
methanol disolvate
;
_space_group_crystal_system triclinic
_space_group_IT_number 2
_space_group_name_Hall '-P 1'
_space_group_name_H-M_alt 'P -1'
_symmetry_space_group_name_Hall '-P 1'
_symmetry_space_group_name_H-M 'P -1'
_atom_sites_solution_hydrogens mixed
_audit_creation_method SHELXL-2014/7
_cell_angle_alpha 98.4750(10)
_cell_angle_beta 93.1220(10)
_cell_angle_gamma 109.3360(10)
_cell_formula_units_Z 2
_cell_length_a 11.16830(10)
_cell_length_b 12.7805(2)
_cell_length_c 20.0591(3)
_cell_measurement_reflns_used 31262
_cell_measurement_temperature 223(2)
_cell_measurement_theta_max 27.5
_cell_measurement_theta_min 1.0
_cell_volume 2655.76(7)
_computing_data_collection
;
COLLECT (Nonius, 1998)
;
_computing_data_reduction
;
DENZO and SCALEPACK (Otwinowski & Minor, 1997)
;
_computing_publication_material
;
Mercury (Macrae <i>et al.</i>,  2008) and publCIF (Westrip,
2010)
;
_computing_structure_refinement
;
SHELXL2014 (Sheldrick, 2015)
;
_computing_structure_solution
;
SHELXS97 (Sheldrick, 2008)
;
_diffrn_ambient_temperature 223(2)
_diffrn_measured_fraction_theta_full 0.998
_diffrn_measured_fraction_theta_max 0.998
_diffrn_measurement_device_type 'Nonius KappaCCD'
_diffrn_measurement_method 'phi- and omega-scans'
_diffrn_radiation_type MoK\a
_diffrn_radiation_wavelength 0.71073
_diffrn_reflns_av_R_equivalents 0.0338
_diffrn_reflns_av_unetI/netI 0.0389
_diffrn_reflns_limit_h_max 13
_diffrn_reflns_limit_h_min -13
_diffrn_reflns_limit_k_max 15
_diffrn_reflns_limit_k_min -15
_diffrn_reflns_limit_l_max 24
_diffrn_reflns_limit_l_min -24
_diffrn_reflns_number 20072
_diffrn_reflns_theta_full 25.242
_diffrn_reflns_theta_max 25.999
_diffrn_reflns_theta_min 1.715
_exptl_absorpt_coefficient_mu 2.733
_exptl_absorpt_correction_type none
_exptl_crystal_colour colourless
_exptl_crystal_density_diffrn 1.521
_exptl_crystal_description prism
_exptl_crystal_F_000 1228
_exptl_crystal_size_max 0.31
_exptl_crystal_size_mid 0.30
_exptl_crystal_size_min 0.12
_refine_diff_density_max 0.767
_refine_diff_density_min -1.105
_refine_ls_extinction_method none
_refine_ls_goodness_of_fit_ref 1.054
_refine_ls_hydrogen_treatment mixed
_refine_ls_matrix_type full
_refine_ls_number_parameters 661
_refine_ls_number_reflns 10396
_refine_ls_number_restraints 0
_refine_ls_restrained_S_all 1.054
_refine_ls_R_factor_all 0.0250
_refine_ls_R_factor_gt 0.0228
_refine_ls_shift/su_max 0.002
_refine_ls_shift/su_mean 0.000
_refine_ls_structure_factor_coef Fsqd
_refine_ls_weighting_details 'w=1/[\s^2^(Fo^2^)+(0.0184P)^2^+2.0572P] where P=(Fo^2^+2Fc^2^)/3'
_refine_ls_weighting_scheme calc
_refine_ls_wR_factor_gt 0.0546
_refine_ls_wR_factor_ref 0.0556
_reflns_number_gt 9895
_reflns_number_total 10396
_reflns_threshold_expression 'I > 2\s(I)'
_cod_data_source_file su5464sup1.cif
_cod_data_source_block 3
_cod_original_cell_volume 2655.75(6)
_cod_database_code 2021426
_shelx_space_group_comment
;
The symmetry employed for this shelxl refinement is uniquely defined
by the following loop, which should always be used as a source of
symmetry information in preference to the above space-group names.
They are only intended as comments.
;

loop_
_space_group_symop_operation_xyz
'x, y, z'
'-x, -y, -z'

loop_
_atom_site_type_symbol
_atom_site_label
_atom_site_fract_x
_atom_site_fract_y
_atom_site_fract_z
_atom_site_U_iso_or_equiv
_atom_site_adp_type
_atom_site_calc_flag
_atom_site_occupancy
Ir Ir1 0.35118(2) 0.22849(2) 0.74840(2) 0.01977(4) Uani d 1
Cl Cl1 -0.33530(7) -0.10915(7) 0.67497(5) 0.0557(2) Uani d 1
P P1 0.37841(6) 0.34073(5) 0.85641(3) 0.02148(13) Uani d 1
P P2 0.46189(6) 0.51310(5) 0.77072(3) 0.02315(13) Uani d 1
P P3 0.36652(6) 0.12853(6) 0.64246(3) 0.02637(14) Uani d 1
P P4 0.54330(6) 0.19402(5) 0.75590(3) 0.02464(14) Uani d 1
N N1 0.17849(19) 0.24596(18) 0.71335(11) 0.0256(5) Uani d 1
N N2 0.1886(2) 0.31929(18) 0.67036(11) 0.0294(5) Uani d 1
N N3 0.2975(2) 0.38693(18) 0.66488(11) 0.0298(5) Uani d 1
C C1 0.4080(2) 0.3808(2) 0.70859(13) 0.0238(5) Uani d 1
H H1 0.473(3) 0.388(3) 0.6813(16) 0.040(8) Uiso d 1
C C2 0.4452(2) 0.4807(2) 0.84909(14) 0.0280(6) Uani d 1
H H2 0.455(3) 0.539(2) 0.8856(15) 0.033(8) Uiso d 1
C C3 0.5057(3) 0.0974(2) 0.67372(14) 0.0319(6) Uani d 1
H H3A 0.5750 0.1169 0.6448 0.038 Uiso calc 1
H H3B 0.4840 0.0185 0.6791 0.038 Uiso calc 1
C C4 0.0537(2) 0.1642(2) 0.70456(14) 0.0273(5) Uani d 1
C C5 0.0021(2) 0.1141(2) 0.75831(14) 0.0310(6) Uani d 1
H H5 0.0487 0.1373 0.8015 0.037 Uiso calc 1
C C6 -0.1164(3) 0.0310(2) 0.74920(16) 0.0359(6) Uani d 1
H H6 -0.1502 -0.0022 0.7860 0.043 Uiso calc 1
C C7 -0.1853(3) -0.0034(2) 0.68569(17) 0.0384(7) Uani d 1
C C8 -0.1381(3) 0.0446(3) 0.63178(16) 0.0403(7) Uani d 1
H H8 -0.1864 0.0212 0.5890 0.048 Uiso calc 1
C C9 -0.0181(3) 0.1284(2) 0.64053(15) 0.0359(6) Uani d 1
H H9 0.0149 0.1611 0.6034 0.043 Uiso calc 1
C C101 0.2366(2) 0.3316(2) 0.90152(13) 0.0260(5) Uani d 1
C C102 0.1406(2) 0.3617(2) 0.87082(14) 0.0319(6) Uani d 1
H H102 0.1458 0.3780 0.8267 0.038 Uiso calc 1
C C103 0.0374(3) 0.3679(3) 0.90492(16) 0.0404(7) Uani d 1
H H103 -0.0265 0.3886 0.8838 0.048 Uiso calc 1
C C104 0.0282(3) 0.3438(3) 0.96972(18) 0.0487(8) Uani d 1
H H104 -0.0413 0.3486 0.9928 0.058 Uiso calc 1
C C105 0.1213(3) 0.3129(3) 1.00026(17) 0.0511(8) Uani d 1
H H105 0.1146 0.2956 1.0442 0.061 Uiso calc 1
C C106 0.2251(3) 0.3070(3) 0.96686(15) 0.0381(7) Uani d 1
H H106 0.2883 0.2861 0.9885 0.046 Uiso calc 1
C C107 0.4795(2) 0.3081(2) 0.91953(13) 0.0261(5) Uani d 1
C C108 0.5897(3) 0.3915(2) 0.95340(14) 0.0333(6) Uani d 1
H H108 0.6125 0.4648 0.9435 0.040 Uiso calc 1
C C109 0.6661(3) 0.3677(3) 1.00168(15) 0.0425(7) Uani d 1
H H109 0.7408 0.4245 1.0238 0.051 Uiso calc 1
C C110 0.6325(3) 0.2609(3) 1.01710(16) 0.0462(8) Uani d 1
H H110 0.6839 0.2447 1.0499 0.055 Uiso calc 1
C C111 0.5228(3) 0.1775(3) 0.98416(15) 0.0405(7) Uani d 1
H H111 0.4995 0.1048 0.9950 0.049 Uiso calc 1
C C112 0.4471(3) 0.2003(2) 0.93538(14) 0.0321(6) Uani d 1
H H112 0.3734 0.1427 0.9128 0.038 Uiso calc 1
C C201 0.3767(2) 0.6072(2) 0.75281(14) 0.0266(5) Uani d 1
C C202 0.2929(3) 0.6294(2) 0.79717(16) 0.0365(6) Uani d 1
H H202 0.2773 0.5932 0.8350 0.044 Uiso calc 1
C C203 0.2323(3) 0.7053(3) 0.78555(19) 0.0472(8) Uani d 1
H H203 0.1770 0.7213 0.8160 0.057 Uiso calc 1
C C204 0.2527(3) 0.7568(3) 0.7300(2) 0.0506(9) Uani d 1
H H204 0.2104 0.8071 0.7222 0.061 Uiso calc 1
C C205 0.3354(3) 0.7352(3) 0.68530(19) 0.0482(8) Uani d 1
H H205 0.3487 0.7703 0.6470 0.058 Uiso calc 1
C C206 0.3984(3) 0.6617(2) 0.69712(16) 0.0370(7) Uani d 1
H H206 0.4561 0.6485 0.6674 0.044 Uiso calc 1
C C207 0.6230(2) 0.5994(2) 0.75804(15) 0.0315(6) Uani d 1
C C208 0.6933(3) 0.6839(2) 0.81107(18) 0.0424(7) Uani d 1
H H208 0.6584 0.6933 0.8522 0.051 Uiso calc 1
C C209 0.8150(3) 0.7547(3) 0.8039(2) 0.0545(10) Uani d 1
H H209 0.8617 0.8120 0.8401 0.065 Uiso calc 1
C C210 0.8674(3) 0.7416(3) 0.7443(2) 0.0600(11) Uani d 1
H H210 0.9498 0.7896 0.7397 0.072 Uiso calc 1
C C211 0.7991(3) 0.6580(3) 0.6913(2) 0.0559(9) Uani d 1
H H211 0.8356 0.6485 0.6507 0.067 Uiso calc 1
C C212 0.6765(3) 0.5873(3) 0.69726(17) 0.0418(7) Uani d 1
H H212 0.6296 0.5315 0.6604 0.050 Uiso calc 1
C C301 0.2520(3) -0.0063(2) 0.59993(14) 0.0329(6) Uani d 1
C C302 0.1351(3) -0.0519(2) 0.62255(16) 0.0400(7) Uani d 1
H H302 0.1138 -0.0139 0.6613 0.048 Uiso calc 1
C C303 0.0481(4) -0.1541(3) 0.58850(19) 0.0555(9) Uani d 1
H H303 -0.0323 -0.1836 0.6038 0.067 Uiso calc 1
C C304 0.0787(4) -0.2118(3) 0.53297(19) 0.0611(10) Uani d 1
H H304 0.0193 -0.2802 0.5098 0.073 Uiso calc 1
C C305 0.1971(4) -0.1687(3) 0.51126(19) 0.0647(11) Uani d 1
H H305 0.2195 -0.2094 0.4740 0.078 Uiso calc 1
C C306 0.2839(4) -0.0658(3) 0.54393(17) 0.0510(8) Uani d 1
H H306 0.3640 -0.0364 0.5282 0.061 Uiso calc 1
C C307 0.4113(3) 0.2083(2) 0.57471(14) 0.0356(6) Uani d 1
C C308 0.3161(4) 0.2147(3) 0.52929(16) 0.0523(9) Uani d 1
H H308 0.2305 0.1703 0.5305 0.063 Uiso calc 1
C C309 0.3469(5) 0.2860(4) 0.48258(19) 0.0697(12) Uani d 1
H H309 0.2820 0.2906 0.4525 0.084 Uiso calc 1
C C310 0.4706(6) 0.3496(4) 0.4798(2) 0.0771(14) Uani d 1
H H310 0.4903 0.3979 0.4477 0.092 Uiso calc 1
C C311 0.5669(5) 0.3443(4) 0.5230(2) 0.0754(13) Uani d 1
H H311 0.6522 0.3879 0.5204 0.091 Uiso calc 1
C C312 0.5367(4) 0.2732(3) 0.57100(19) 0.0544(9) Uani d 1
H H312 0.6022 0.2694 0.6010 0.065 Uiso calc 1
C C401 0.5894(2) 0.1128(2) 0.81428(13) 0.0273(5) Uani d 1
C C402 0.5127(3) 0.0026(2) 0.81453(15) 0.0346(6) Uani d 1
H H402 0.4341 -0.0282 0.7871 0.041 Uiso calc 1
C C403 0.5503(3) -0.0625(3) 0.85466(17) 0.0419(7) Uani d 1
H H403 0.4980 -0.1374 0.8541 0.050 Uiso calc 1
C C404 0.6653(3) -0.0170(3) 0.89567(17) 0.0447(8) Uani d 1
H H404 0.6916 -0.0612 0.9228 0.054 Uiso calc 1
C C405 0.7413(3) 0.0928(3) 0.89676(16) 0.0426(7) Uani d 1
H H405 0.8186 0.1237 0.9253 0.051 Uiso calc 1
C C406 0.7048(2) 0.1581(2) 0.85609(15) 0.0335(6) Uani d 1
H H406 0.7577 0.2329 0.8567 0.040 Uiso calc 1
C C407 0.6942(2) 0.3041(2) 0.75248(15) 0.0314(6) Uani d 1
C C408 0.7255(2) 0.4061(2) 0.79592(15) 0.0335(6) Uani d 1
H H408 0.6652 0.4208 0.8233 0.040 Uiso calc 1
C C409 0.8465(3) 0.4872(3) 0.79924(19) 0.0458(8) Uani d 1
H H409 0.8689 0.5557 0.8297 0.055 Uiso calc 1
C C410 0.9334(3) 0.4660(3) 0.7573(2) 0.0532(9) Uani d 1
H H410 1.0137 0.5217 0.7581 0.064 Uiso calc 1
C C411 0.9036(3) 0.3646(3) 0.7146(2) 0.0526(9) Uani d 1
H H411 0.9636 0.3506 0.6867 0.063 Uiso calc 1
C C412 0.7852(3) 0.2833(3) 0.71273(18) 0.0429(7) Uani d 1
H H412 0.7657 0.2131 0.6843 0.051 Uiso calc 1
N N4 0.2110(2) 0.0011(2) 0.80197(13) 0.0404(6) Uani d 1
C C10 0.2640(2) 0.0841(2) 0.78323(13) 0.0263(5) Uani d 1
O O2 0.1944(4) 0.4619(3) 0.54949(16) 0.0904(10) Uani d 1
H H2A 0.2429 0.4526 0.5791 0.136 Uiso calc 1
C C12 0.1072(5) 0.5034(4) 0.5799(3) 0.0897(16) Uani d 1
H H12A 0.1330 0.5260 0.6283 0.135 Uiso calc 1
H H12B 0.0234 0.4453 0.5719 0.135 Uiso calc 1
H H12C 0.1041 0.5680 0.5608 0.135 Uiso calc 1
O O1 0.1200(6) -0.1236(4) 0.9047(3) 0.1429(19) Uani d 1
H H1A 0.1484 -0.0999 0.8703 0.214 Uiso calc 1
C C11 0.0930(7) -0.0440(5) 0.9440(3) 0.120(2) Uani d 1
H H11A 0.0488 -0.0747 0.9808 0.180 Uiso calc 1
H H11B 0.0390 -0.0157 0.9176 0.180 Uiso calc 1
H H11C 0.1716 0.0170 0.9624 0.180 Uiso calc 1

loop_
_atom_site_aniso_label
_atom_site_aniso_U_11
_atom_site_aniso_U_22
_atom_site_aniso_U_33
_atom_site_aniso_U_12
_atom_site_aniso_U_13
_atom_site_aniso_U_23
Ir1 0.02111(5) 0.01730(6) 0.02081(6) 0.00605(4) 0.00309(4) 0.00405(4)
Cl1 0.0292(4) 0.0364(4) 0.0900(7) 0.0023(3) -0.0012(4) -0.0010(4)
P1 0.0230(3) 0.0193(3) 0.0215(3) 0.0062(2) 0.0027(2) 0.0037(2)
P2 0.0222(3) 0.0183(3) 0.0288(3) 0.0060(2) 0.0034(2) 0.0059(3)
P3 0.0339(3) 0.0246(3) 0.0225(3) 0.0125(3) 0.0043(3) 0.0038(3)
P4 0.0233(3) 0.0224(3) 0.0292(4) 0.0087(3) 0.0040(3) 0.0053(3)
N1 0.0226(10) 0.0280(11) 0.0267(11) 0.0092(9) -0.0002(8) 0.0058(9)
N2 0.0331(12) 0.0272(12) 0.0285(12) 0.0120(10) -0.0019(9) 0.0049(9)
N3 0.0378(12) 0.0251(12) 0.0262(12) 0.0105(10) 0.0011(9) 0.0058(9)
C1 0.0250(12) 0.0229(13) 0.0234(13) 0.0065(10) 0.0068(10) 0.0063(10)
C2 0.0341(14) 0.0190(13) 0.0286(14) 0.0061(10) 0.0046(11) 0.0043(11)
C3 0.0355(14) 0.0324(15) 0.0326(15) 0.0187(12) 0.0060(11) 0.0027(12)
C4 0.0216(12) 0.0269(14) 0.0337(14) 0.0099(10) 0.0014(10) 0.0028(11)
C5 0.0321(13) 0.0269(14) 0.0324(15) 0.0098(11) 0.0024(11) 0.0017(11)
C6 0.0317(14) 0.0300(15) 0.0445(17) 0.0094(12) 0.0092(12) 0.0031(13)
C7 0.0252(13) 0.0257(14) 0.058(2) 0.0056(11) -0.0009(13) -0.0025(13)
C8 0.0339(15) 0.0384(17) 0.0422(18) 0.0112(13) -0.0099(13) -0.0044(14)
C9 0.0319(14) 0.0399(16) 0.0306(15) 0.0079(12) -0.0014(11) 0.0026(12)
C101 0.0264(12) 0.0198(12) 0.0292(14) 0.0051(10) 0.0062(10) 0.0016(10)
C102 0.0285(13) 0.0315(15) 0.0317(15) 0.0073(11) 0.0005(11) 0.0016(12)
C103 0.0251(13) 0.0425(17) 0.0504(19) 0.0096(12) 0.0041(12) 0.0036(14)
C104 0.0331(16) 0.057(2) 0.055(2) 0.0131(14) 0.0196(14) 0.0068(17)
C105 0.055(2) 0.066(2) 0.0386(18) 0.0221(17) 0.0223(15) 0.0181(17)
C106 0.0401(15) 0.0479(18) 0.0336(16) 0.0201(14) 0.0127(12) 0.0150(13)
C107 0.0291(12) 0.0287(14) 0.0215(12) 0.0121(11) 0.0015(10) 0.0028(10)
C108 0.0345(14) 0.0343(15) 0.0286(14) 0.0110(12) -0.0006(11) 0.0015(12)
C109 0.0392(16) 0.0499(19) 0.0328(16) 0.0152(14) -0.0096(13) -0.0051(14)
C110 0.0558(19) 0.060(2) 0.0303(16) 0.0327(17) -0.0058(14) 0.0049(15)
C111 0.0593(19) 0.0426(18) 0.0296(15) 0.0277(15) 0.0075(14) 0.0120(13)
C112 0.0391(15) 0.0305(15) 0.0287(14) 0.0136(12) 0.0054(11) 0.0073(11)
C201 0.0244(12) 0.0161(12) 0.0360(15) 0.0040(9) -0.0020(10) 0.0030(10)
C202 0.0319(14) 0.0294(15) 0.0452(17) 0.0098(12) 0.0014(12) 0.0003(13)
C203 0.0357(16) 0.0344(17) 0.071(2) 0.0174(13) -0.0012(15) -0.0034(16)
C204 0.0395(17) 0.0250(15) 0.085(3) 0.0164(13) -0.0196(17) -0.0007(16)
C205 0.0517(19) 0.0301(16) 0.062(2) 0.0135(14) -0.0126(16) 0.0145(15)
C206 0.0376(15) 0.0305(15) 0.0429(17) 0.0114(12) -0.0004(13) 0.0090(13)
C207 0.0234(12) 0.0283(14) 0.0448(17) 0.0075(11) 0.0012(11) 0.0170(12)
C208 0.0326(15) 0.0324(16) 0.057(2) 0.0040(12) -0.0038(14) 0.0126(14)
C209 0.0367(17) 0.0373(18) 0.078(3) -0.0021(14) -0.0114(17) 0.0171(17)
C210 0.0294(16) 0.057(2) 0.093(3) 0.0015(15) 0.0052(18) 0.043(2)
C211 0.0370(17) 0.064(2) 0.074(3) 0.0126(16) 0.0211(17) 0.040(2)
C212 0.0318(15) 0.0429(18) 0.0527(19) 0.0091(13) 0.0087(13) 0.0223(15)
C301 0.0474(16) 0.0239(14) 0.0274(14) 0.0144(12) -0.0041(12) 0.0019(11)
C302 0.0468(17) 0.0289(15) 0.0388(17) 0.0082(13) 0.0025(13) 0.0008(13)
C303 0.061(2) 0.0341(18) 0.058(2) 0.0005(15) -0.0018(17) 0.0047(16)
C304 0.088(3) 0.0293(17) 0.050(2) 0.0053(18) -0.010(2) -0.0013(16)
C305 0.104(3) 0.042(2) 0.042(2) 0.029(2) 0.000(2) -0.0146(16)
C306 0.069(2) 0.0428(19) 0.0401(18) 0.0213(17) 0.0081(16) -0.0024(15)
C307 0.0569(18) 0.0309(15) 0.0254(14) 0.0215(13) 0.0124(13) 0.0065(12)
C308 0.077(2) 0.056(2) 0.0317(17) 0.0309(19) 0.0040(16) 0.0107(15)
C309 0.118(4) 0.069(3) 0.038(2) 0.048(3) 0.010(2) 0.0218(19)
C310 0.151(5) 0.059(3) 0.040(2) 0.049(3) 0.037(3) 0.0278(19)
C311 0.106(3) 0.058(3) 0.064(3) 0.018(2) 0.047(3) 0.027(2)
C312 0.063(2) 0.052(2) 0.052(2) 0.0183(17) 0.0219(17) 0.0175(17)
C401 0.0283(13) 0.0273(14) 0.0289(14) 0.0123(11) 0.0049(10) 0.0059(11)
C402 0.0331(14) 0.0269(14) 0.0402(16) 0.0068(11) -0.0016(12) 0.0053(12)
C403 0.0465(17) 0.0283(15) 0.0509(19) 0.0107(13) 0.0012(14) 0.0136(14)
C404 0.0505(18) 0.0455(19) 0.0488(19) 0.0249(15) 0.0039(15) 0.0219(15)
C405 0.0335(15) 0.0462(18) 0.0483(19) 0.0136(13) -0.0067(13) 0.0134(15)
C406 0.0270(13) 0.0297(15) 0.0423(16) 0.0072(11) 0.0000(11) 0.0089(12)
C407 0.0239(12) 0.0308(14) 0.0452(17) 0.0118(11) 0.0074(11) 0.0171(12)
C408 0.0256(13) 0.0300(15) 0.0466(17) 0.0103(11) 0.0015(12) 0.0105(13)
C409 0.0302(15) 0.0337(17) 0.070(2) 0.0068(12) -0.0053(14) 0.0124(15)
C410 0.0257(15) 0.0431(19) 0.094(3) 0.0092(13) 0.0066(16) 0.0294(19)
C411 0.0331(16) 0.053(2) 0.085(3) 0.0204(15) 0.0261(16) 0.0310(19)
C412 0.0344(15) 0.0371(17) 0.063(2) 0.0162(13) 0.0164(14) 0.0134(15)
N4 0.0439(14) 0.0306(13) 0.0466(15) 0.0086(11) 0.0101(12) 0.0148(12)
C10 0.0292(13) 0.0269(14) 0.0247(13) 0.0118(11) 0.0030(10) 0.0052(11)
O2 0.118(3) 0.096(2) 0.069(2) 0.041(2) 0.011(2) 0.0424(19)
C12 0.096(4) 0.070(3) 0.096(4) 0.029(3) -0.034(3) 0.009(3)
O1 0.227(5) 0.106(3) 0.138(4) 0.076(3) 0.103(4) 0.078(3)
C11 0.146(6) 0.107(5) 0.080(4) 0.004(4) 0.039(4) 0.018(3)

loop_
_atom_type_symbol
_atom_type_description
_atom_type_scat_dispersion_real
_atom_type_scat_dispersion_imag
_atom_type_scat_source
C C 0.0033 0.0016 'International Tables Vol C Tables 4.2.6.8 and 6.1.1.4'
H H 0.0000 0.0000 'International Tables Vol C Tables 4.2.6.8 and 6.1.1.4'
N N 0.0061 0.0033 'International Tables Vol C Tables 4.2.6.8 and 6.1.1.4'
O O 0.0106 0.0060 'International Tables Vol C Tables 4.2.6.8 and 6.1.1.4'
Ir Ir -1.4442 7.9887 'International Tables Vol C Tables 4.2.6.8 and 6.1.1.4'
P P 0.1023 0.0942 'International Tables Vol C Tables 4.2.6.8 and 6.1.1.4'
Cl Cl 0.1484 0.1585 'International Tables Vol C Tables 4.2.6.8 and 6.1.1.4'

loop_
_geom_angle_atom_site_label_1
_geom_angle_atom_site_label_2
_geom_angle_atom_site_label_3
_geom_angle
C10 Ir1 N1 94.15(9)
C10 Ir1 C1 169.38(9)
N1 Ir1 C1 75.31(9)
C10 Ir1 P4 89.88(7)
N1 Ir1 P4 164.45(6)
C1 Ir1 P4 100.63(7)
C10 Ir1 P3 92.00(7)
N1 Ir1 P3 92.64(6)
C1 Ir1 P3 89.80(7)
P4 Ir1 P3 72.19(2)
C10 Ir1 P1 92.84(7)
N1 Ir1 P1 96.69(6)
C1 Ir1 P1 87.23(7)
P4 Ir1 P1 98.11(2)
P3 Ir1 P1 169.15(2)
C2 P1 C107 109.18(12)
C2 P1 C101 105.42(12)
C107 P1 C101 100.87(12)
C2 P1 Ir1 108.81(10)
C107 P1 Ir1 113.21(8)
C101 P1 Ir1 118.72(8)
C2 P2 C201 112.23(13)
C2 P2 C207 115.04(13)
C201 P2 C207 99.28(12)
C2 P2 C1 108.32(13)
C201 P2 C1 111.83(11)
C207 P2 C1 110.00(13)
C307 P3 C301 104.16(13)
C307 P3 C3 107.86(14)
C301 P3 C3 105.55(12)
C307 P3 Ir1 117.31(9)
C301 P3 Ir1 125.75(10)
C3 P3 Ir1 93.86(9)
C407 P4 C401 102.00(12)
C407 P4 C3 106.82(14)
C401 P4 C3 103.06(12)
C407 P4 Ir1 121.19(9)
C401 P4 Ir1 125.97(9)
C3 P4 Ir1 94.38(8)
N2 N1 C4 111.0(2)
N2 N1 Ir1 115.61(15)
C4 N1 Ir1 127.86(17)
N3 N2 N1 118.7(2)
N2 N3 C1 116.7(2)
N3 C1 P2 104.86(16)
N3 C1 Ir1 109.85(16)
P2 C1 Ir1 116.66(13)
N3 C1 H1 105.7(19)
P2 C1 H1 104.7(19)
Ir1 C1 H1 114.1(19)
P2 C2 P1 118.42(16)
P2 C2 H2 118.6(18)
P1 C2 H2 121.5(19)
P3 C3 P4 97.54(12)
P3 C3 H3A 112.3
P4 C3 H3A 112.3
P3 C3 H3B 112.3
P4 C3 H3B 112.3
H3A C3 H3B 109.9
C5 C4 C9 118.4(2)
C5 C4 N1 120.9(2)
C9 C4 N1 120.7(2)
C6 C5 C4 121.0(3)
C6 C5 H5 119.5
C4 C5 H5 119.5
C5 C6 C7 119.7(3)
C5 C6 H6 120.1
C7 C6 H6 120.1
C8 C7 C6 120.9(3)
C8 C7 Cl1 120.0(2)
C6 C7 Cl1 119.1(3)
C7 C8 C9 119.7(3)
C7 C8 H8 120.1
C9 C8 H8 120.1
C8 C9 C4 120.2(3)
C8 C9 H9 119.9
C4 C9 H9 119.9
C106 C101 C102 118.1(2)
C106 C101 P1 124.0(2)
C102 C101 P1 117.6(2)
C103 C102 C101 120.6(3)
C103 C102 H102 119.7
C101 C102 H102 119.7
C104 C103 C102 120.3(3)
C104 C103 H103 119.8
C102 C103 H103 119.8
C105 C104 C103 119.6(3)
C105 C104 H104 120.2
C103 C104 H104 120.2
C104 C105 C106 120.6(3)
C104 C105 H105 119.7
C106 C105 H105 119.7
C105 C106 C101 120.7(3)
C105 C106 H106 119.6
C101 C106 H106 119.6
C108 C107 C112 118.6(2)
C108 C107 P1 120.4(2)
C112 C107 P1 120.99(19)
C109 C108 C107 120.7(3)
C109 C108 H108 119.6
C107 C108 H108 119.6
C110 C109 C108 120.0(3)
C110 C109 H109 120.0
C108 C109 H109 120.0
C109 C110 C111 119.8(3)
C109 C110 H110 120.1
C111 C110 H110 120.1
C110 C111 C112 120.5(3)
C110 C111 H111 119.8
C112 C111 H111 119.8
C111 C112 C107 120.4(3)
C111 C112 H112 119.8
C107 C112 H112 119.8
C206 C201 C202 119.1(3)
C206 C201 P2 121.1(2)
C202 C201 P2 119.7(2)
C203 C202 C201 120.0(3)
C203 C202 H202 120.0
C201 C202 H202 120.0
C204 C203 C202 120.4(3)
C204 C203 H203 119.8
C202 C203 H203 119.8
C203 C204 C205 120.3(3)
C203 C204 H204 119.9
C205 C204 H204 119.9
C206 C205 C204 119.9(3)
C206 C205 H205 120.1
C204 C205 H205 120.1
C205 C206 C201 120.3(3)
C205 C206 H206 119.8
C201 C206 H206 119.8
C208 C207 C212 118.8(3)
C208 C207 P2 117.7(2)
C212 C207 P2 123.5(2)
C207 C208 C209 120.5(3)
C207 C208 H208 119.7
C209 C208 H208 119.7
C210 C209 C208 120.4(3)
C210 C209 H209 119.8
C208 C209 H209 119.8
C209 C210 C211 119.8(3)
C209 C210 H210 120.1
C211 C210 H210 120.1
C210 C211 C212 120.6(4)
C210 C211 H211 119.7
C212 C211 H211 119.7
C211 C212 C207 119.9(3)
C211 C212 H212 120.1
C207 C212 H212 120.1
C302 C301 C306 118.9(3)
C302 C301 P3 121.5(2)
C306 C301 P3 119.5(2)
C301 C302 C303 120.5(3)
C301 C302 H302 119.7
C303 C302 H302 119.7
C304 C303 C302 120.5(4)
C304 C303 H303 119.7
C302 C303 H303 119.7
C303 C304 C305 119.4(3)
C303 C304 H304 120.3
C305 C304 H304 120.3
C304 C305 C306 120.6(3)
C304 C305 H305 119.7
C306 C305 H305 119.7
C305 C306 C301 119.9(4)
C305 C306 H306 120.1
C301 C306 H306 120.1
C312 C307 C308 118.6(3)
C312 C307 P3 121.8(2)
C308 C307 P3 119.3(3)
C309 C308 C307 120.3(4)
C309 C308 H308 119.9
C307 C308 H308 119.9
C310 C309 C308 120.5(4)
C310 C309 H309 119.8
C308 C309 H309 119.8
C309 C310 C311 120.9(4)
C309 C310 H310 119.6
C311 C310 H310 119.6
C310 C311 C312 119.2(4)
C310 C311 H311 120.4
C312 C311 H311 120.4
C307 C312 C311 120.6(4)
C307 C312 H312 119.7
C311 C312 H312 119.7
C402 C401 C406 119.1(2)
C402 C401 P4 119.99(19)
C406 C401 P4 120.9(2)
C403 C402 C401 120.8(3)
C403 C402 H402 119.6
C401 C402 H402 119.6
C402 C403 C404 119.7(3)
C402 C403 H403 120.1
C404 C403 H403 120.1
C405 C404 C403 120.0(3)
C405 C404 H404 120.0
C403 C404 H404 120.0
C404 C405 C406 120.6(3)
C404 C405 H405 119.7
C406 C405 H405 119.7
C405 C406 C401 119.8(3)
C405 C406 H406 120.1
C401 C406 H406 120.1
C408 C407 C412 119.1(3)
C408 C407 P4 119.3(2)
C412 C407 P4 121.1(2)
C407 C408 C409 120.1(3)
C407 C408 H408 119.9
C409 C408 H408 119.9
C410 C409 C408 119.5(3)
C410 C409 H409 120.3
C408 C409 H409 120.3
C411 C410 C409 120.8(3)
C411 C410 H410 119.6
C409 C410 H410 119.6
C410 C411 C412 119.7(3)
C410 C411 H411 120.2
C412 C411 H411 120.2
C411 C412 C407 120.8(3)
C411 C412 H412 119.6
C407 C412 H412 119.6
N4 C10 Ir1 178.1(2)
C12 O2 H2A 109.5
O2 C12 H12A 109.5
O2 C12 H12B 109.5
H12A C12 H12B 109.5
O2 C12 H12C 109.5
H12A C12 H12C 109.5
H12B C12 H12C 109.5
C11 O1 H1A 109.5
O1 C11 H11A 109.5
O1 C11 H11B 109.5
H11A C11 H11B 109.5
O1 C11 H11C 109.5
H11A C11 H11C 109.5
H11B C11 H11C 109.5

loop_
_geom_bond_atom_site_label_1
_geom_bond_atom_site_label_2
_geom_bond_distance
Ir1 P1 2.3595(6)
Ir1 P3 2.3584(7)
Ir1 P4 2.3304(6)
Ir1 N1 2.1090(19)
Ir1 C1 2.127(3)
Ir1 C10 2.027(3)
Cl1 C7 1.747(3)
P1 C2 1.727(3)
P1 C107 1.834(2)
P1 C101 1.846(3)
P2 C2 1.688(3)
P2 C201 1.824(3)
P2 C207 1.827(3)
P2 C1 1.843(3)
P3 C307 1.811(3)
P3 C301 1.823(3)
P3 C3 1.829(3)
P4 C407 1.815(3)
P4 C401 1.833(3)
P4 C3 1.844(3)
N1 N2 1.347(3)
N1 C4 1.421(3)
N2 N3 1.259(3)
N3 C1 1.504(3)
C1 H1 0.92(3)
C2 H2 0.93(3)
C3 H3A 0.9800
C3 H3B 0.9800
C4 C5 1.390(4)
C4 C9 1.405(4)
C5 C6 1.378(4)
C5 H5 0.9400
C6 C7 1.383(4)
C6 H6 0.9400
C7 C8 1.366(5)
C8 C9 1.394(4)
C8 H8 0.9400
C9 H9 0.9400
C101 C106 1.395(4)
C101 C102 1.395(4)
C102 C103 1.390(4)
C102 H102 0.9400
C103 C104 1.381(5)
C103 H103 0.9400
C104 C105 1.373(5)
C104 H104 0.9400
C105 C106 1.388(4)
C105 H105 0.9400
C106 H106 0.9400
C107 C108 1.393(4)
C107 C112 1.394(4)
C108 C109 1.389(4)
C108 H108 0.9400
C109 C110 1.378(5)
C109 H109 0.9400
C110 C111 1.383(5)
C110 H110 0.9400
C111 C112 1.383(4)
C111 H111 0.9400
C112 H112 0.9400
C201 C206 1.392(4)
C201 C202 1.393(4)
C202 C203 1.392(4)
C202 H202 0.9400
C203 C204 1.367(5)
C203 H203 0.9400
C204 C205 1.387(5)
C204 H204 0.9400
C205 C206 1.385(4)
C205 H205 0.9400
C206 H206 0.9400
C207 C208 1.387(4)
C207 C212 1.397(4)
C208 C209 1.390(4)
C208 H208 0.9400
C209 C210 1.373(5)
C209 H209 0.9400
C210 C211 1.374(5)
C210 H210 0.9400
C211 C212 1.392(4)
C211 H211 0.9400
C212 H212 0.9400
C301 C302 1.374(4)
C301 C306 1.392(4)
C302 C303 1.393(4)
C302 H302 0.9400
C303 C304 1.366(5)
C303 H303 0.9400
C304 C305 1.376(6)
C304 H304 0.9400
C305 C306 1.390(5)
C305 H305 0.9400
C306 H306 0.9400
C307 C312 1.384(5)
C307 C308 1.393(4)
C308 C309 1.381(5)
C308 H308 0.9400
C309 C310 1.360(7)
C309 H309 0.9400
C310 C311 1.370(7)
C310 H310 0.9400
C311 C312 1.399(5)
C311 H311 0.9400
C312 H312 0.9400
C401 C402 1.387(4)
C401 C406 1.394(4)
C402 C403 1.382(4)
C402 H402 0.9400
C403 C404 1.384(4)
C403 H403 0.9400
C404 C405 1.374(4)
C404 H404 0.9400
C405 C406 1.386(4)
C405 H405 0.9400
C406 H406 0.9400
C407 C408 1.382(4)
C407 C412 1.395(4)
C408 C409 1.395(4)
C408 H408 0.9400
C409 C410 1.386(5)
C409 H409 0.9400
C410 C411 1.370(5)
C410 H410 0.9400
C411 C412 1.379(4)
C411 H411 0.9400
C412 H412 0.9400
N4 C10 1.158(3)
O2 C12 1.383(6)
O2 H2A 0.8300
C12 H12A 0.9700
C12 H12B 0.9700
C12 H12C 0.9700
O1 C11 1.318(7)
O1 H1A 0.8300
C11 H11A 0.9700
C11 H11B 0.9700
C11 H11C 0.9700

loop_
_geom_hbond_atom_site_label_D
_geom_hbond_atom_site_label_H
_geom_hbond_atom_site_label_A
_geom_hbond_distance_DH
_geom_hbond_distance_HA
_geom_hbond_distance_DA
_geom_hbond_angle_DHA
_geom_hbond_publ_flag
O1 H1A N4 0.83 2.02 2.81810(10) 162 yes
O2 H2A N3 0.83 2.16 2.94860(10) 158 yes

loop_
_geom_torsion_atom_site_label_1
_geom_torsion_atom_site_label_2
_geom_torsion_atom_site_label_3
_geom_torsion_atom_site_label_4
_geom_torsion
C4 N1 N2 N3 -169.9(2)
Ir1 N1 N2 N3 -14.0(3)
N1 N2 N3 C1 -1.1(3)
N2 N3 C1 P2 -111.2(2)
N2 N3 C1 Ir1 14.9(3)
C2 P2 C1 N3 118.60(17)
C201 P2 C1 N3 -5.6(2)
C207 P2 C1 N3 -114.89(17)
C2 P2 C1 Ir1 -3.16(17)
C201 P2 C1 Ir1 -127.35(14)
C207 P2 C1 Ir1 123.34(13)
C201 P2 C2 P1 120.99(16)
C207 P2 C2 P1 -126.49(16)
C1 P2 C2 P1 -3.0(2)
C107 P1 C2 P2 131.02(16)
C101 P1 C2 P2 -121.34(17)
Ir1 P1 C2 P2 7.02(18)
C307 P3 C3 P4 108.45(14)
C301 P3 C3 P4 -140.67(13)
Ir1 P3 C3 P4 -11.87(12)
C407 P4 C3 P3 -112.44(13)
C401 P4 C3 P3 140.52(13)
Ir1 P4 C3 P3 12.02(12)
N2 N1 C4 C5 -151.0(2)
Ir1 N1 C4 C5 56.8(3)
N2 N1 C4 C9 31.9(3)
Ir1 N1 C4 C9 -120.4(2)
C9 C4 C5 C6 0.3(4)
N1 C4 C5 C6 -176.9(2)
C4 C5 C6 C7 0.0(4)
C5 C6 C7 C8 -0.6(4)
C5 C6 C7 Cl1 179.9(2)
C6 C7 C8 C9 0.8(5)
Cl1 C7 C8 C9 -179.6(2)
C7 C8 C9 C4 -0.5(4)
C5 C4 C9 C8 0.0(4)
N1 C4 C9 C8 177.2(3)
C2 P1 C101 C106 -112.8(2)
C107 P1 C101 C106 0.8(3)
Ir1 P1 C101 C106 125.1(2)
C2 P1 C101 C102 60.8(2)
C107 P1 C101 C102 174.4(2)
Ir1 P1 C101 C102 -61.4(2)
C106 C101 C102 C103 0.6(4)
P1 C101 C102 C103 -173.4(2)
C101 C102 C103 C104 -0.2(4)
C102 C103 C104 C105 -0.5(5)
C103 C104 C105 C106 0.8(5)
C104 C105 C106 C101 -0.4(5)
C102 C101 C106 C105 -0.3(4)
P1 C101 C106 C105 173.3(3)
C2 P1 C107 C108 0.8(3)
C101 P1 C107 C108 -109.9(2)
Ir1 P1 C107 C108 122.2(2)
C2 P1 C107 C112 179.9(2)
C101 P1 C107 C112 69.2(2)
Ir1 P1 C107 C112 -58.7(2)
C112 C107 C108 C109 0.4(4)
P1 C107 C108 C109 179.4(2)
C107 C108 C109 C110 -0.8(5)
C108 C109 C110 C111 0.3(5)
C109 C110 C111 C112 0.6(5)
C110 C111 C112 C107 -1.0(5)
C108 C107 C112 C111 0.5(4)
P1 C107 C112 C111 -178.6(2)
C2 P2 C201 C206 167.1(2)
C207 P2 C201 C206 45.1(2)
C1 P2 C201 C206 -71.0(2)
C2 P2 C201 C202 -9.8(2)
C207 P2 C201 C202 -131.8(2)
C1 P2 C201 C202 112.1(2)
C206 C201 C202 C203 -0.1(4)
P2 C201 C202 C203 176.9(2)
C201 C202 C203 C204 1.2(4)
C202 C203 C204 C205 -0.9(5)
C203 C204 C205 C206 -0.5(5)
C204 C205 C206 C201 1.6(4)
C202 C201 C206 C205 -1.3(4)
P2 C201 C206 C205 -178.3(2)
C2 P2 C207 C208 -38.4(3)
C201 P2 C207 C208 81.5(2)
C1 P2 C207 C208 -161.0(2)
C2 P2 C207 C212 144.0(2)
C201 P2 C207 C212 -96.0(2)
C1 P2 C207 C212 21.4(3)
C212 C207 C208 C209 -0.4(4)
P2 C207 C208 C209 -178.0(2)
C207 C208 C209 C210 -0.3(5)
C208 C209 C210 C211 0.1(5)
C209 C210 C211 C212 0.8(5)
C210 C211 C212 C207 -1.5(5)
C208 C207 C212 C211 1.2(4)
P2 C207 C212 C211 178.8(2)
C307 P3 C301 C302 -129.3(2)
C3 P3 C301 C302 117.2(2)
Ir1 P3 C301 C302 10.6(3)
C307 P3 C301 C306 51.9(3)
C3 P3 C301 C306 -61.6(3)
Ir1 P3 C301 C306 -168.3(2)
C306 C301 C302 C303 -2.4(5)
P3 C301 C302 C303 178.8(3)
C301 C302 C303 C304 1.5(5)
C302 C303 C304 C305 0.8(6)
C303 C304 C305 C306 -2.1(6)
C304 C305 C306 C301 1.2(6)
C302 C301 C306 C305 1.0(5)
P3 C301 C306 C305 179.9(3)
C301 P3 C307 C312 -137.7(3)
C3 P3 C307 C312 -25.8(3)
Ir1 P3 C307 C312 78.4(3)
C301 P3 C307 C308 49.5(3)
C3 P3 C307 C308 161.3(2)
Ir1 P3 C307 C308 -94.4(2)
C312 C307 C308 C309 -1.1(5)
P3 C307 C308 C309 171.9(3)
C307 C308 C309 C310 0.8(6)
C308 C309 C310 C311 0.1(6)
C309 C310 C311 C312 -0.7(6)
C308 C307 C312 C311 0.5(5)
P3 C307 C312 C311 -172.4(3)
C310 C311 C312 C307 0.4(6)
C407 P4 C401 C402 -159.6(2)
C3 P4 C401 C402 -49.0(3)
Ir1 P4 C401 C402 56.4(3)
C407 P4 C401 C406 16.7(3)
C3 P4 C401 C406 127.4(2)
Ir1 P4 C401 C406 -127.2(2)
C406 C401 C402 C403 -1.1(4)
P4 C401 C402 C403 175.3(2)
C401 C402 C403 C404 0.7(5)
C402 C403 C404 C405 0.5(5)
C403 C404 C405 C406 -1.2(5)
C404 C405 C406 C401 0.8(5)
C402 C401 C406 C405 0.3(4)
P4 C401 C406 C405 -176.1(2)
C401 P4 C407 C408 -93.6(2)
C3 P4 C407 C408 158.6(2)
Ir1 P4 C407 C408 52.6(3)
C401 P4 C407 C412 78.8(3)
C3 P4 C407 C412 -29.0(3)
Ir1 P4 C407 C412 -135.1(2)
C412 C407 C408 C409 0.6(4)
P4 C407 C408 C409 173.1(2)
C407 C408 C409 C410 1.9(5)
C408 C409 C410 C411 -2.6(5)
C409 C410 C411 C412 0.8(5)
C410 C411 C412 C407 1.7(5)
C408 C407 C412 C411 -2.4(5)
P4 C407 C412 C411 -174.8(3)

_cod_database_fobs_code 2021426
